data_7123451
loop_
_publ_author_name
'Li, Zhenyu'
'Dan, Ouyang'
'Xu, Li'

_publ_section_title
;
 [Bi7M3(CO)3]2- (M = Co, Rh): A New Prototype of 10-vertex Deltahedral
 Hybrids From Unprecedented Polycyclic \h5&#x2212;coordination addition of
 Bi73- and trimetallic fragments&#x2020;
;
_journal_name_full 'Chemical Communications'
_journal_paper_doi 10.1039/C9CC03079D
_journal_year 2019
_chemical_formula_sum 'C46 H80 Bi7 K2 N4 O15 Rh3'
_chemical_formula_weight 2778.93
_chemical_properties_physical Air-sensitive,Moisture-sensitive
_space_group_crystal_system triclinic
_space_group_IT_number 2
_space_group_name_Hall '-P 1'
_space_group_name_H-M_alt 'P -1'
_symmetry_space_group_name_Hall '-P 1'
_symmetry_space_group_name_H-M 'P -1'
_atom_sites_solution_hydrogens geom
_audit_creation_method SHELXL-2016/6
_audit_update_record
;
2019-03-13 deposited with the CCDC.    2019-05-13 downloaded from the CCDC.
;
_cell_angle_alpha 99.2063(16)
_cell_angle_beta 99.6216(19)
_cell_angle_gamma 117.2904(13)
_cell_formula_units_Z 2
_cell_length_a 13.1779(6)
_cell_length_b 14.2193(5)
_cell_length_c 21.4955(11)
_cell_measurement_reflns_used 9927
_cell_measurement_temperature 100(2)
_cell_measurement_theta_max 25.67
_cell_measurement_theta_min 2.3
_cell_volume 3398.0(3)
_computing_cell_refinement 'Bruker SAINT'
_computing_data_collection 'Bruker APEX2'
_computing_data_reduction 'Bruker SAINT'
_computing_molecular_graphics 'Bruker SHELXTL'
_computing_publication_material 'Bruker SHELXTL'
_computing_structure_refinement 'SHELXL-2016/6 (Sheldrick, 2016)'
_computing_structure_solution 'SHELXS-97 (Sheldrick 2008)'
_diffrn_ambient_temperature 100(2)
_diffrn_measured_fraction_theta_full 0.988
_diffrn_measured_fraction_theta_max 0.986
_diffrn_measurement_device_type 'Bruker APEX-II CCD'
_diffrn_measurement_method '\f and \w scans'
_diffrn_radiation_type MoK\a
_diffrn_radiation_wavelength 0.71073
_diffrn_reflns_av_R_equivalents 0.0535
_diffrn_reflns_av_unetI/netI 0.0764
_diffrn_reflns_Laue_measured_fraction_full 0.988
_diffrn_reflns_Laue_measured_fraction_max 0.986
_diffrn_reflns_limit_h_max 16
_diffrn_reflns_limit_h_min -15
_diffrn_reflns_limit_k_max 17
_diffrn_reflns_limit_k_min -17
_diffrn_reflns_limit_l_max 24
_diffrn_reflns_limit_l_min -26
_diffrn_reflns_number 29882
_diffrn_reflns_point_group_measured_fraction_full 0.988
_diffrn_reflns_point_group_measured_fraction_max 0.986
_diffrn_reflns_theta_full 25.242
_diffrn_reflns_theta_max 25.696
_diffrn_reflns_theta_min 2.293
_exptl_absorpt_coefficient_mu 18.941
_exptl_absorpt_correction_T_max 0.0443
_exptl_absorpt_correction_T_min 0.0096
_exptl_absorpt_correction_type multi-scan
_exptl_crystal_colour Black
_exptl_crystal_density_diffrn 2.716
_exptl_crystal_description Rod
_exptl_crystal_F_000 2516
_exptl_crystal_size_max 0.25
_exptl_crystal_size_mid 0.2
_exptl_crystal_size_min 0.1
_refine_diff_density_max 2.335
_refine_diff_density_min -2.260
_refine_diff_density_rms 0.341
_refine_ls_extinction_method none
_refine_ls_goodness_of_fit_ref 1.155
_refine_ls_hydrogen_treatment constr
_refine_ls_matrix_type full
_refine_ls_number_parameters 695
_refine_ls_number_reflns 12751
_refine_ls_number_restraints 6
_refine_ls_restrained_S_all 1.155
_refine_ls_R_factor_all 0.0691
_refine_ls_R_factor_gt 0.0557
_refine_ls_shift/su_max 0.000
_refine_ls_shift/su_mean 0.000
_refine_ls_structure_factor_coef Fsqd
_refine_ls_weighting_details 'w=1/[\s^2^(Fo^2^)+(0.1000P)^2^+0.1380P] where P=(Fo^2^+2Fc^2^)/3'
_refine_ls_weighting_scheme calc
_refine_ls_wR_factor_gt 0.1647
_refine_ls_wR_factor_ref 0.1818
_reflns_Friedel_coverage 0.000
_reflns_number_gt 10465
_reflns_number_total 12751
_reflns_threshold_expression 'I > 2\s(I)'
_cod_data_source_file c9cc03079d2.cif
_cod_data_source_block a
_cod_database_code 7123451
_shelx_shelxl_version_number 2016/6
_shelx_space_group_comment
;
The symmetry employed for this shelxl refinement is uniquely defined
by the following loop, which should always be used as a source of
symmetry information in preference to the above space-group names.
They are only intended as comments.
;
_exptl_absorpt_special_details
;
 SADABS 2016/2: Krause, L., Herbst-Irmer, R., Sheldrick G.M. & Stalke D.,
 J. Appl. Cryst. 48 (2015) 3-10
;

loop_
_space_group_symop_operation_xyz
'x, y, z'
'-x, -y, -z'

loop_
_atom_site_label
_atom_site_type_symbol
_atom_site_fract_x
_atom_site_fract_y
_atom_site_fract_z
_atom_site_U_iso_or_equiv
_atom_site_adp_type
_atom_site_occupancy
_atom_site_site_symmetry_order
_atom_site_calc_flag
_atom_site_refinement_flags_posn
_atom_site_refinement_flags_adp
Bi6 Bi -0.00083(5) -0.08724(4) 0.10865(3) 0.03238(16) Uani 1 1 d . .
Bi1 Bi 0.14017(5) 0.16074(5) 0.31425(3) 0.03324(16) Uani 1 1 d . .
Bi3 Bi -0.04279(5) -0.10611(5) 0.24017(3) 0.03402(17) Uani 1 1 d . .
Bi5 Bi 0.05220(5) 0.15903(4) 0.09257(3) 0.03224(16) Uani 1 1 d . .
Bi2 Bi 0.03179(5) 0.28251(4) 0.21045(4) 0.03510(18) Uani 1 1 d . .
Bi7 Bi 0.28990(6) 0.12758(5) 0.13687(4) 0.03505(17) Uani 1 1 d . .
Bi4 Bi 0.39567(5) 0.21451(5) 0.28168(4) 0.03994(18) Uani 1 1 d . .
Rh2 Rh -0.02527(10) 0.06695(9) 0.19294(6) 0.0269(3) Uani 1 1 d . .
Rh3 Rh 0.17849(10) 0.02496(9) 0.22484(6) 0.0277(3) Uani 1 1 d . .
Rh1 Rh 0.22248(10) 0.25036(9) 0.21546(6) 0.0267(3) Uani 1 1 d . .
K1 K 0.7425(3) 0.2487(2) 0.49650(16) 0.0243(6) Uani 1 1 d . .
K2 K 0.3352(3) 0.6443(2) 0.98429(18) 0.0279(7) Uani 1 1 d . .
C2 C -0.1756(14) 0.0314(11) 0.1932(9) 0.031(4) Uani 1 1 d . .
O2 O -0.2717(9) 0.0115(8) 0.1923(7) 0.041(3) Uani 1 1 d . .
N2 N 0.7608(12) 0.1217(9) 0.3800(7) 0.030(3) Uani 1 1 d . .
N1 N 0.7401(11) 0.3714(9) 0.6205(7) 0.031(3) Uani 1 1 d . .
N4 N 0.3895(10) 0.7182(9) 1.1305(7) 0.030(3) Uani 1 1 d . .
N3 N 0.2719(12) 0.5627(11) 0.8370(7) 0.034(3) Uani 1 1 d . .
C1 C 0.3186(12) 0.3952(12) 0.2307(9) 0.032(4) Uani 1 1 d . .
C3 C 0.2220(13) -0.0734(12) 0.2361(9) 0.033(4) Uani 1 1 d . .
O3 O 0.2556(9) -0.1372(8) 0.2466(7) 0.037(3) Uani 1 1 d . .
O1 O 0.3780(10) 0.4930(9) 0.2413(7) 0.042(3) Uani 1 1 d . .
O7 O 0.8481(10) 0.3618(8) 0.4090(6) 0.031(2) Uani 1 1 d . .
O4 O 0.5263(8) 0.1767(7) 0.5266(5) 0.025(2) Uani 1 1 d . .
O6 O 0.7960(9) 0.4675(7) 0.5117(6) 0.027(2) Uani 1 1 d . .
O5 O 0.5369(9) 0.0850(7) 0.4044(6) 0.030(2) Uani 1 1 d . .
O8 O 0.9190(11) 0.3018(9) 0.6121(7) 0.050(4) Uani 1 1 d . .
O9 O 0.8325(11) 0.0988(11) 0.5126(7) 0.046(3) Uani 1 1 d . .
O11 O 0.1332(9) 0.4333(8) 0.9158(6) 0.032(2) Uani 1 1 d . .
O10 O 0.1727(10) 0.5208(8) 1.0505(6) 0.034(2) Uani 1 1 d . .
O13 O 0.2821(10) 0.7628(8) 0.9054(6) 0.036(3) Uani 1 1 d . .
O12 O 0.3647(11) 0.8527(9) 1.0418(6) 0.038(3) Uani 1 1 d . .
O14 O 0.5499(10) 0.6690(9) 1.0631(7) 0.039(3) Uani 1 1 d . .
O15 O 0.5005(10) 0.6234(9) 0.9259(7) 0.041(3) Uani 1 1 d . .
C36 C 0.0407(12) 0.3961(11) 0.9482(9) 0.035(4) Uani 1 1 d . .
H36A H -0.019500 0.318272 0.926216 0.042 Uiso 1 1 calc R U
H36B H 0.001099 0.440726 0.946945 0.042 Uiso 1 1 calc R U
C37 C 0.0973(15) 0.4082(12) 1.0181(10) 0.040(4) Uani 1 1 d . .
H37A H 0.035136 0.374902 1.040583 0.048 Uiso 1 1 calc R U
H37B H 0.143674 0.369673 1.019002 0.048 Uiso 1 1 calc R U
C19 C 0.4277(12) 0.1323(12) 0.4696(9) 0.031(3) Uani 1 1 d . .
H19A H 0.434017 0.190700 0.448189 0.037 Uiso 1 1 calc R U
H19B H 0.352450 0.103051 0.482360 0.037 Uiso 1 1 calc R U
C18 C 0.4284(15) 0.0429(14) 0.4236(10) 0.039(4) Uani 1 1 d . .
H18A H 0.420572 -0.015888 0.444983 0.046 Uiso 1 1 calc R U
H18B H 0.359947 0.010695 0.384276 0.046 Uiso 1 1 calc R U
C4 C 0.8441(10) 0.1997(11) 0.3515(8) 0.025(3) Uani 1 1 d . .
H4A H 0.837517 0.160018 0.307396 0.029 Uiso 1 1 calc R U
H4B H 0.925906 0.229193 0.378911 0.029 Uiso 1 1 calc R U
C8 C 0.8360(15) 0.5341(12) 0.5764(10) 0.037(4) Uani 1 1 d . .
H8A H 0.842775 0.606340 0.576219 0.045 Uiso 1 1 calc R U
H8B H 0.915131 0.546502 0.598226 0.045 Uiso 1 1 calc R U
C35 C 0.0874(14) 0.4182(12) 0.8491(8) 0.034(4) Uani 1 1 d . .
H35A H 0.052806 0.466274 0.843973 0.041 Uiso 1 1 calc R U
H35B H 0.023441 0.341033 0.829063 0.041 Uiso 1 1 calc R U
C28 C 0.3815(15) 0.5781(15) 0.8184(10) 0.042(4) Uani 1 1 d . .
H28A H 0.428135 0.655253 0.817016 0.050 Uiso 1 1 calc R U
H28B H 0.358033 0.530395 0.773665 0.050 Uiso 1 1 calc R U
C32 C 0.5885(15) 0.7414(14) 1.1282(10) 0.043(5) Uani 1 1 d . .
H32A H 0.656686 0.740312 1.154885 0.052 Uiso 1 1 calc R U
H32B H 0.615569 0.817535 1.125099 0.052 Uiso 1 1 calc R U
C26 C 0.3471(18) 0.8642(13) 1.1071(9) 0.042(4) Uani 1 1 d . .
H26A H 0.262201 0.816183 1.103839 0.050 Uiso 1 1 calc R U
H26B H 0.368108 0.941098 1.126018 0.050 Uiso 1 1 calc R U
C31 C 0.6424(13) 0.7057(13) 1.0306(10) 0.042(5) Uani 1 1 d . .
H31A H 0.714863 0.711262 1.057325 0.051 Uiso 1 1 calc R U
H31B H 0.662049 0.779151 1.024696 0.051 Uiso 1 1 calc R U
C30 C 0.6001(14) 0.6250(12) 0.9657(10) 0.037(4) Uani 1 1 d . .
H30A H 0.664693 0.645805 0.943807 0.044 Uiso 1 1 calc R U
H30B H 0.576862 0.550911 0.971594 0.044 Uiso 1 1 calc R U
C27 C 0.4200(14) 0.8348(12) 1.1512(9) 0.034(4) Uani 1 1 d . .
H27A H 0.410523 0.850292 1.195760 0.041 Uiso 1 1 calc R U
H27B H 0.504593 0.882286 1.153623 0.041 Uiso 1 1 calc R U
C23 C 0.2947(17) 0.7486(14) 0.8405(10) 0.044(4) Uani 1 1 d . .
H23A H 0.379607 0.780380 0.841664 0.053 Uiso 1 1 calc R U
H23B H 0.261191 0.785831 0.815870 0.053 Uiso 1 1 calc R U
C39 C 0.2901(14) 0.6540(14) 1.1523(9) 0.037(4) Uani 1 1 d . .
H39A H 0.236398 0.685001 1.148195 0.044 Uiso 1 1 calc R U
H39B H 0.318434 0.661395 1.199434 0.044 Uiso 1 1 calc R U
C34 C 0.1829(16) 0.4448(12) 0.8144(10) 0.039(4) Uani 1 1 d . .
H34A H 0.222129 0.401263 0.822610 0.046 Uiso 1 1 calc R U
H34B H 0.146869 0.424291 0.766553 0.046 Uiso 1 1 calc R U
C20 C 0.5240(15) 0.2554(12) 0.5774(10) 0.040(5) Uani 1 1 d . .
H20A H 0.450067 0.218681 0.590844 0.048 Uiso 1 1 calc R U
H20B H 0.523582 0.315409 0.559792 0.048 Uiso 1 1 calc R U
C17 C 0.5462(15) 0.0041(12) 0.3628(9) 0.035(4) Uani 1 1 d . .
H17A H 0.469479 -0.044664 0.329022 0.042 Uiso 1 1 calc R U
H17B H 0.563184 -0.041311 0.388589 0.042 Uiso 1 1 calc R U
C21 C 0.6291(13) 0.3031(12) 0.6363(8) 0.033(4) Uani 1 1 d . .
H21A H 0.618946 0.348358 0.672109 0.039 Uiso 1 1 calc R U
H21B H 0.633669 0.242814 0.651716 0.039 Uiso 1 1 calc R U
C16 C 0.6412(12) 0.0534(12) 0.3303(9) 0.033(4) Uani 1 1 d . .
H16A H 0.625369 0.100150 0.305269 0.040 Uiso 1 1 calc R U
H16B H 0.641567 -0.005678 0.299099 0.040 Uiso 1 1 calc R U
C10 C 0.8025(15) 0.0453(12) 0.3958(9) 0.036(4) Uani 1 1 d . .
H10A H 0.839924 0.029976 0.362207 0.043 Uiso 1 1 calc R U
H10B H 0.733664 -0.025145 0.394862 0.043 Uiso 1 1 calc R U
C11 C 0.8901(16) 0.0927(14) 0.4619(11) 0.047(5) Uani 1 1 d . .
H11A H 0.926214 0.046094 0.468206 0.056 Uiso 1 1 calc R U
H11B H 0.954224 0.167113 0.464803 0.056 Uiso 1 1 calc R U
C9 C 0.7489(14) 0.4771(11) 0.6122(9) 0.035(4) Uani 1 1 d . .
H9A H 0.669662 0.462051 0.588352 0.042 Uiso 1 1 calc R U
H9B H 0.771413 0.526996 0.656117 0.042 Uiso 1 1 calc R U
C6 C 0.8275(13) 0.4509(12) 0.4049(9) 0.033(4) Uani 1 1 d . .
H6A H 0.742172 0.422049 0.384370 0.040 Uiso 1 1 calc R U
H6B H 0.873428 0.492759 0.377198 0.040 Uiso 1 1 calc R U
C5 C 0.8244(14) 0.2941(13) 0.3454(9) 0.035(4) Uani 1 1 d . .
H5A H 0.877271 0.338514 0.321108 0.043 Uiso 1 1 calc R U
H5B H 0.741229 0.265700 0.320397 0.043 Uiso 1 1 calc R U
C7 C 0.8633(15) 0.5244(12) 0.4710(9) 0.038(4) Uani 1 1 d . .
H7A H 0.948765 0.553704 0.491311 0.045 Uiso 1 1 calc R U
H7B H 0.851192 0.587333 0.467456 0.045 Uiso 1 1 calc R U
C25 C 0.2969(19) 0.8848(16) 0.9991(10) 0.053(5) Uani 1 1 d . .
H25A H 0.316236 0.960845 1.019090 0.063 Uiso 1 1 calc R U
H25B H 0.210813 0.835221 0.991962 0.063 Uiso 1 1 calc R U
C22 C 0.2281(19) 0.6264(15) 0.8080(10) 0.047(5) Uani 1 1 d . .
H22A H 0.144129 0.597084 0.808411 0.057 Uiso 1 1 calc R U
H22B H 0.229739 0.615170 0.761636 0.057 Uiso 1 1 calc R U
C29 C 0.4597(17) 0.5527(16) 0.8639(10) 0.045(5) Uani 1 1 d . .
H29A H 0.414202 0.475763 0.865961 0.054 Uiso 1 1 calc R U
H29B H 0.527928 0.560750 0.847054 0.054 Uiso 1 1 calc R U
C33 C 0.4960(14) 0.7098(14) 1.1598(10) 0.043(5) Uani 1 1 d . .
H33A H 0.530332 0.755650 1.205788 0.052 Uiso 1 1 calc R U
H33B H 0.468153 0.632696 1.160906 0.052 Uiso 1 1 calc R U
C24 C 0.328(2) 0.8778(14) 0.9365(10) 0.051(5) Uani 1 1 d . .
H24A H 0.291746 0.909175 0.908023 0.061 Uiso 1 1 calc R U
H24B H 0.414924 0.919602 0.944204 0.061 Uiso 1 1 calc R U
C38 C 0.2192(18) 0.5332(15) 1.1166(10) 0.047(5) Uani 1 1 d . .
H38A H 0.270852 0.500102 1.120637 0.056 Uiso 1 1 calc R U
H38B H 0.153775 0.495042 1.136147 0.056 Uiso 1 1 calc R U
C15 C 0.8426(18) 0.3922(16) 0.6737(9) 0.048(5) Uani 1 1 d . .
H15A H 0.824322 0.401126 0.716381 0.057 Uiso 1 1 calc R U
H15B H 0.913559 0.461481 0.675299 0.057 Uiso 1 1 calc R U
C12 C 0.9012(18) 0.1234(14) 0.5777(10) 0.049(5) Uani 1 1 d . .
H12A H 0.847152 0.093261 0.605085 0.059 Uiso 1 1 calc R U
H12B H 0.949591 0.086833 0.577056 0.059 Uiso 1 1 calc R U
C14 C 0.8699(16) 0.2993(13) 0.6633(11) 0.050(5) Uani 1 1 d . .
H14A H 0.925771 0.307310 0.703443 0.060 Uiso 1 1 calc R U
H14B H 0.795986 0.227946 0.653689 0.060 Uiso 1 1 calc R U
C13 C 0.9777(16) 0.2384(15) 0.6063(11) 0.048(5) Uani 1 1 d . U
H13A H 1.033669 0.267030 0.579557 0.058 Uiso 1 1 calc R U
H13B H 1.025161 0.249742 0.650484 0.058 Uiso 1 1 calc R U
C46 C 0.683(2) 0.6907(18) 0.3054(12) 0.059(6) Uani 1 1 d . .
H46A H 0.698030 0.637417 0.279381 0.089 Uiso 1 1 calc R U
H46B H 0.746143 0.765413 0.309488 0.089 Uiso 1 1 calc R U
H46C H 0.606301 0.681081 0.283515 0.089 Uiso 1 1 calc R U
C44 C 0.6130(14) 0.5741(14) 0.3830(12) 0.047(5) Uani 1 1 d . .
H44 H 0.568018 0.513143 0.345376 0.056 Uiso 1 1 calc R U
C43 C 0.6020(18) 0.5544(17) 0.4406(12) 0.056(5) Uani 1 1 d . .
H43 H 0.547048 0.484386 0.444145 0.067 Uiso 1 1 calc R U
C42 C 0.675(2) 0.6420(19) 0.4948(13) 0.066(7) Uani 1 1 d . .
H42 H 0.672967 0.632200 0.537293 0.079 Uiso 1 1 calc R U
C40 C 0.7571(19) 0.7585(15) 0.4297(12) 0.055(6) Uani 1 1 d . .
H40 H 0.812514 0.828651 0.426591 0.066 Uiso 1 1 calc R U
C41 C 0.750(2) 0.7404(17) 0.4886(12) 0.054(5) Uani 1 1 d . .
H41 H 0.798354 0.799343 0.526915 0.065 Uiso 1 1 calc R U
C45 C 0.6822(17) 0.6727(17) 0.3727(12) 0.055(5) Uani 1 1 d . .

loop_
_atom_site_aniso_label
_atom_site_aniso_U_11
_atom_site_aniso_U_22
_atom_site_aniso_U_33
_atom_site_aniso_U_23
_atom_site_aniso_U_13
_atom_site_aniso_U_12
Bi6 0.0370(3) 0.0285(3) 0.0265(4) -0.0010(2) 0.0048(3) 0.0161(2)
Bi1 0.0333(3) 0.0355(3) 0.0223(3) 0.0017(2) 0.0102(3) 0.0114(3)
Bi3 0.0284(3) 0.0337(3) 0.0385(4) 0.0136(3) 0.0121(3) 0.0121(2)
Bi5 0.0363(3) 0.0320(3) 0.0259(4) 0.0071(2) 0.0073(3) 0.0157(3)
Bi2 0.0302(3) 0.0259(3) 0.0471(4) 0.0030(3) 0.0158(3) 0.0128(2)
Bi7 0.0407(3) 0.0366(3) 0.0394(4) 0.0135(3) 0.0238(3) 0.0232(3)
Bi4 0.0255(3) 0.0386(3) 0.0466(5) 0.0132(3) 0.0040(3) 0.0101(3)
Rh2 0.0246(5) 0.0261(5) 0.0272(7) 0.0032(5) 0.0097(5) 0.0107(4)
Rh3 0.0249(6) 0.0316(5) 0.0258(7) 0.0062(5) 0.0081(5) 0.0135(5)
Rh1 0.0243(5) 0.0258(5) 0.0260(7) 0.0033(5) 0.0090(5) 0.0097(4)
K1 0.0206(14) 0.0257(13) 0.0226(18) 0.0047(12) 0.0039(13) 0.0097(11)
K2 0.0217(14) 0.0299(14) 0.029(2) 0.0026(13) 0.0057(14) 0.0128(12)
C2 0.041(9) 0.021(6) 0.035(10) 0.009(6) 0.023(8) 0.015(6)
O2 0.021(5) 0.026(5) 0.055(9) -0.005(5) 0.011(6) 0.000(4)
N2 0.040(7) 0.020(5) 0.025(8) 0.003(5) 0.009(6) 0.013(5)
N1 0.032(7) 0.031(6) 0.024(8) 0.003(5) 0.015(6) 0.010(5)
N4 0.015(5) 0.030(6) 0.035(8) -0.005(6) -0.009(5) 0.012(5)
N3 0.042(8) 0.044(7) 0.025(8) 0.011(6) 0.016(6) 0.027(6)
C1 0.014(6) 0.040(8) 0.048(11) 0.019(8) 0.016(7) 0.013(6)
C3 0.029(8) 0.029(7) 0.031(10) -0.002(7) 0.011(7) 0.009(6)
O3 0.028(5) 0.031(5) 0.048(8) 0.012(5) 0.003(5) 0.014(5)
O1 0.041(7) 0.038(6) 0.046(9) 0.012(6) 0.022(6) 0.015(5)
O7 0.040(6) 0.029(5) 0.026(7) 0.007(5) 0.010(5) 0.019(5)
O4 0.021(5) 0.020(4) 0.020(6) 0.000(4) 0.001(4) 0.003(4)
O6 0.030(5) 0.021(4) 0.030(7) 0.006(4) 0.007(5) 0.013(4)
O5 0.027(5) 0.025(5) 0.029(7) 0.002(4) 0.015(5) 0.005(4)
O8 0.052(7) 0.042(6) 0.045(9) -0.010(6) -0.014(7) 0.031(6)
O9 0.055(8) 0.069(8) 0.031(8) 0.008(6) 0.005(6) 0.049(7)
O11 0.023(5) 0.033(5) 0.031(7) -0.002(5) 0.007(5) 0.010(4)
O10 0.046(6) 0.038(5) 0.023(7) 0.013(5) 0.011(5) 0.024(5)
O13 0.041(6) 0.028(5) 0.034(7) 0.003(5) 0.007(6) 0.014(5)
O12 0.063(8) 0.037(5) 0.044(8) 0.023(5) 0.031(7) 0.040(6)
O14 0.032(6) 0.037(6) 0.048(8) 0.003(5) 0.008(6) 0.020(5)
O15 0.038(6) 0.048(6) 0.052(9) 0.020(6) 0.028(6) 0.027(5)
C36 0.017(7) 0.016(6) 0.055(12) -0.008(7) -0.003(7) 0.004(5)
C37 0.033(8) 0.032(7) 0.062(14) 0.011(8) 0.018(9) 0.019(7)
C19 0.020(7) 0.034(7) 0.034(10) 0.007(7) 0.006(7) 0.011(6)
C18 0.038(9) 0.047(9) 0.035(11) 0.016(8) 0.025(8) 0.018(8)
C4 0.004(5) 0.033(7) 0.029(9) -0.004(6) -0.001(5) 0.009(5)
C8 0.039(9) 0.028(7) 0.046(12) 0.008(7) 0.024(9) 0.014(7)
C35 0.031(8) 0.028(7) 0.023(9) -0.010(6) -0.002(7) 0.006(6)
C28 0.034(9) 0.050(9) 0.036(11) 0.013(8) 0.011(8) 0.017(8)
C32 0.032(9) 0.044(9) 0.056(13) 0.006(9) 0.001(9) 0.026(8)
C26 0.068(12) 0.035(8) 0.027(10) -0.004(7) 0.011(9) 0.035(8)
C31 0.015(7) 0.039(8) 0.050(12) -0.008(8) -0.002(7) 0.005(6)
C30 0.031(8) 0.033(8) 0.047(12) 0.015(8) 0.012(8) 0.014(7)
C27 0.029(8) 0.035(8) 0.028(10) -0.010(7) -0.003(7) 0.017(7)
C23 0.055(11) 0.044(9) 0.043(12) 0.022(9) 0.011(9) 0.030(9)
C39 0.034(8) 0.056(10) 0.024(10) 0.005(8) 0.000(7) 0.028(8)
C34 0.052(10) 0.024(7) 0.042(11) 0.011(7) 0.021(9) 0.017(7)
C20 0.042(9) 0.023(7) 0.054(13) -0.007(7) 0.018(9) 0.020(7)
C17 0.041(9) 0.039(8) 0.028(10) 0.006(7) 0.013(8) 0.022(7)
C21 0.026(7) 0.028(7) 0.018(9) -0.015(6) -0.004(7) 0.003(6)
C16 0.019(7) 0.028(7) 0.037(10) -0.007(7) 0.002(7) 0.006(6)
C10 0.046(9) 0.032(7) 0.034(10) 0.009(7) 0.016(8) 0.022(7)
C11 0.046(10) 0.044(9) 0.059(14) 0.001(9) 0.014(10) 0.033(8)
C9 0.034(8) 0.030(7) 0.026(10) -0.008(7) 0.013(7) 0.006(6)
C6 0.023(7) 0.037(8) 0.055(12) 0.027(8) 0.015(8) 0.021(6)
C5 0.032(8) 0.045(8) 0.030(10) 0.012(7) 0.019(8) 0.015(7)
C7 0.044(9) 0.032(7) 0.045(12) 0.016(7) 0.029(9) 0.017(7)
C25 0.067(13) 0.048(10) 0.041(13) 0.002(9) 0.000(10) 0.036(10)
C22 0.069(13) 0.054(10) 0.038(12) 0.028(9) 0.025(10) 0.037(10)
C29 0.049(10) 0.062(11) 0.051(13) 0.034(10) 0.037(10) 0.035(9)
C33 0.028(8) 0.044(9) 0.044(12) -0.004(8) -0.015(8) 0.021(7)
C24 0.072(13) 0.035(8) 0.037(12) 0.004(8) 0.015(10) 0.022(9)
C38 0.061(12) 0.051(10) 0.038(12) 0.011(9) 0.021(10) 0.034(9)
C15 0.053(11) 0.065(11) 0.020(10) 0.015(9) 0.012(9) 0.024(10)
C12 0.054(11) 0.041(9) 0.035(12) -0.008(8) -0.006(9) 0.021(8)
C14 0.032(9) 0.035(8) 0.067(15) 0.027(9) 0.005(10) 0.002(7)
C13 0.036(7) 0.056(8) 0.047(9) 0.011(7) -0.006(6) 0.024(6)
C46 0.058(13) 0.076(13) 0.069(17) 0.031(12) 0.037(12) 0.044(11)
C44 0.023(8) 0.041(9) 0.064(15) 0.004(9) 0.002(9) 0.012(7)
C43 0.049(11) 0.054(11) 0.048(14) 0.004(10) 0.002(10) 0.019(9)
C42 0.059(13) 0.084(15) 0.072(18) 0.019(13) -0.003(12) 0.057(13)
C40 0.060(12) 0.040(9) 0.065(16) -0.006(10) 0.010(11) 0.034(9)
C41 0.066(13) 0.056(11) 0.047(14) -0.001(10) 0.008(11) 0.042(11)
C45 0.043(10) 0.071(13) 0.056(15) 0.006(11) 0.011(10) 0.037(10)

loop_
_atom_type_symbol
_atom_type_description
_atom_type_scat_dispersion_real
_atom_type_scat_dispersion_imag
_atom_type_scat_source
C C 0.0033 0.0016 'International Tables Vol C Tables 4.2.6.8 and 6.1.1.4'
H H 0.0000 0.0000 'International Tables Vol C Tables 4.2.6.8 and 6.1.1.4'
N N 0.0061 0.0033 'International Tables Vol C Tables 4.2.6.8 and 6.1.1.4'
O O 0.0106 0.0060 'International Tables Vol C Tables 4.2.6.8 and 6.1.1.4'
K K 0.2009 0.2494 'International Tables Vol C Tables 4.2.6.8 and 6.1.1.4'
Rh Rh -1.1178 0.9187 'International Tables Vol C Tables 4.2.6.8 and 6.1.1.4'
Bi Bi -4.1077 10.2566 'International Tables Vol C Tables 4.2.6.8 and 6.1.1.4'

loop_
_geom_angle_atom_site_label_1
_geom_angle_atom_site_label_2
_geom_angle_atom_site_label_3
_geom_angle
Rh3 Bi6 Rh2 65.47(4)
Rh3 Bi6 Bi3 57.01(3)
Rh2 Bi6 Bi3 56.33(3)
Rh3 Bi6 Bi5 86.25(3)
Rh2 Bi6 Bi5 53.53(3)
Bi3 Bi6 Bi5 109.23(2)
Rh3 Bi6 Bi7 50.91(3)
Rh2 Bi6 Bi7 84.50(3)
Bi3 Bi6 Bi7 107.08(2)
Bi5 Bi6 Bi7 58.982(17)
Rh2 Bi1 Rh1 65.43(4)
Rh2 Bi1 Rh3 65.63(4)
Rh1 Bi1 Rh3 66.26(4)
Rh2 Bi1 Bi4 104.71(3)
Rh1 Bi1 Bi4 53.34(3)
Rh3 Bi1 Bi4 53.09(3)
Rh2 Bi1 Bi3 52.29(3)
Rh1 Bi1 Bi3 104.43(3)
Rh3 Bi1 Bi3 52.71(3)
Bi4 Bi1 Bi3 104.74(2)
Rh2 Bi1 Bi2 49.88(3)
Rh1 Bi1 Bi2 49.82(3)
Rh3 Bi1 Bi2 101.00(3)
Bi4 Bi1 Bi2 102.53(2)
Bi3 Bi1 Bi2 101.45(2)
Rh2 Bi3 Rh3 66.22(4)
Rh2 Bi3 Bi6 57.89(3)
Rh3 Bi3 Bi6 57.26(3)
Rh2 Bi3 Bi1 53.05(3)
Rh3 Bi3 Bi1 53.14(3)
Bi6 Bi3 Bi1 94.40(2)
Rh2 Bi5 Rh1 64.38(4)
Rh2 Bi5 Bi2 56.72(3)
Rh1 Bi5 Bi2 56.46(3)
Rh2 Bi5 Bi6 53.23(3)
Rh1 Bi5 Bi6 87.54(3)
Bi2 Bi5 Bi6 109.61(3)
Rh2 Bi5 Bi7 86.95(3)
Rh1 Bi5 Bi7 52.27(3)
Bi2 Bi5 Bi7 108.43(3)
Bi6 Bi5 Bi7 63.067(18)
Rh1 Bi2 Rh2 66.14(3)
Rh1 Bi2 Bi5 59.02(3)
Rh2 Bi2 Bi5 58.49(3)
Rh1 Bi2 Bi1 50.56(3)
Rh2 Bi2 Bi1 50.45(3)
Bi5 Bi2 Bi1 92.39(2)
Rh1 Bi7 Rh3 66.28(4)
Rh1 Bi7 Bi4 57.57(3)
Rh3 Bi7 Bi4 57.28(3)
Rh1 Bi7 Bi5 53.62(3)
Rh3 Bi7 Bi5 85.40(3)
Bi4 Bi7 Bi5 110.21(2)
Rh1 Bi7 Bi6 84.94(3)
Rh3 Bi7 Bi6 50.70(3)
Bi4 Bi7 Bi6 107.28(2)
Bi5 Bi7 Bi6 57.951(17)
Rh3 Bi4 Rh1 66.32(4)
Rh3 Bi4 Bi7 57.60(3)
Rh1 Bi4 Bi7 57.35(3)
Rh3 Bi4 Bi1 53.36(3)
Rh1 Bi4 Bi1 53.19(3)
Bi7 Bi4 Bi1 94.46(2)
C2 Rh2 Bi3 91.9(5)
C2 Rh2 Bi2 89.1(4)
Bi3 Rh2 Bi2 151.88(6)
C2 Rh2 Bi1 116.0(6)
Bi3 Rh2 Bi1 74.66(4)
Bi2 Rh2 Bi1 79.67(4)
C2 Rh2 Bi6 115.9(4)
Bi3 Rh2 Bi6 65.77(3)
Bi2 Rh2 Bi6 137.42(5)
Bi1 Rh2 Bi6 113.96(4)
C2 Rh2 Bi5 115.3(6)
Bi3 Rh2 Bi5 137.82(4)
Bi2 Rh2 Bi5 64.79(3)
Bi1 Rh2 Bi5 115.50(4)
Bi6 Rh2 Bi5 73.24(3)
C2 Rh2 Rh1 145.6(4)
Bi3 Rh2 Rh1 115.20(5)
Bi2 Rh2 Rh1 56.90(3)
Bi1 Rh2 Rh1 57.36(4)
Bi6 Rh2 Rh1 95.22(4)
Bi5 Rh2 Rh1 58.16(4)
C2 Rh2 Rh3 149.0(5)
Bi3 Rh2 Rh3 57.24(3)
Bi2 Rh2 Rh3 116.50(4)
Bi1 Rh2 Rh3 57.35(4)
Bi6 Rh2 Rh3 56.97(3)
Bi5 Rh2 Rh3 92.39(4)
Rh1 Rh2 Rh3 60.74(4)
C3 Rh3 Bi3 91.5(5)
C3 Rh3 Bi4 99.0(5)
Bi3 Rh3 Bi4 145.03(5)
C3 Rh3 Bi6 101.6(5)
Bi3 Rh3 Bi6 65.73(3)
Bi4 Rh3 Bi6 142.01(5)
C3 Rh3 Bi7 107.2(5)
Bi3 Rh3 Bi7 142.28(6)
Bi4 Rh3 Bi7 65.13(3)
Bi6 Rh3 Bi7 78.39(4)
C3 Rh3 Bi1 130.0(6)
Bi3 Rh3 Bi1 74.15(3)
Bi4 Rh3 Bi1 73.55(3)
Bi6 Rh3 Bi1 114.23(4)
Bi7 Rh3 Bi1 113.03(4)
C3 Rh3 Rh2 146.2(5)
Bi3 Rh3 Rh2 56.53(3)
Bi4 Rh3 Rh2 113.57(4)
Bi6 Rh3 Rh2 57.56(3)
Bi7 Rh3 Rh2 94.95(5)
Bi1 Rh3 Rh2 57.02(3)
C3 Rh3 Rh1 154.4(5)
Bi3 Rh3 Rh1 113.29(4)
Bi4 Rh3 Rh1 57.00(3)
Bi6 Rh3 Rh1 94.73(5)
Bi7 Rh3 Rh1 56.76(3)
Bi1 Rh3 Rh1 56.79(3)
Rh2 Rh3 Rh1 59.45(4)
C1 Rh1 Bi2 90.0(4)
C1 Rh1 Bi7 112.4(5)
Bi2 Rh1 Bi7 138.05(5)
C1 Rh1 Bi1 121.1(6)
Bi2 Rh1 Bi1 79.62(4)
Bi7 Rh1 Bi1 113.40(4)
C1 Rh1 Bi4 94.9(5)
Bi2 Rh1 Bi4 151.07(6)
Bi7 Rh1 Bi4 65.08(3)
Bi1 Rh1 Bi4 73.47(4)
C1 Rh1 Bi5 111.9(6)
Bi2 Rh1 Bi5 64.52(3)
Bi7 Rh1 Bi5 74.10(4)
Bi1 Rh1 Bi5 114.64(4)
Bi4 Rh1 Bi5 137.42(4)
C1 Rh1 Rh2 146.9(4)
Bi2 Rh1 Rh2 56.96(3)
Bi7 Rh1 Rh2 95.34(4)
Bi1 Rh1 Rh2 57.21(4)
Bi4 Rh1 Rh2 113.62(5)
Bi5 Rh1 Rh2 57.46(4)
C1 Rh1 Rh3 151.5(5)
Bi2 Rh1 Rh3 115.65(4)
Bi7 Rh1 Rh3 56.96(3)
Bi1 Rh1 Rh3 56.95(3)
Bi4 Rh1 Rh3 56.68(3)
Bi5 Rh1 Rh3 91.38(4)
Rh2 Rh1 Rh3 59.81(4)
O5 K1 O4 60.6(3)
O5 K1 O7 96.6(3)
O4 K1 O7 135.9(3)
O5 K1 O6 118.5(3)
O4 K1 O6 95.7(3)
O7 K1 O6 60.6(3)
O5 K1 O8 146.2(4)
O4 K1 O8 108.2(4)
O7 K1 O8 109.7(4)
O6 K1 O8 93.3(3)
O5 K1 O9 92.2(4)
O4 K1 O9 110.9(4)
O7 K1 O9 106.9(3)
O6 K1 O9 147.0(4)
O8 K1 O9 60.6(3)
O5 K1 N1 122.4(3)
O4 K1 N1 62.3(3)
O7 K1 N1 119.9(3)
O6 K1 N1 60.9(3)
O8 K1 N1 61.6(4)
O9 K1 N1 114.2(4)
O5 K1 N2 61.0(3)
O4 K1 N2 120.3(3)
O7 K1 N2 62.1(3)
O6 K1 N2 122.1(3)
O8 K1 N2 113.1(4)
O9 K1 N2 60.7(4)
N1 K1 N2 174.6(4)
O15 K2 O13 97.0(4)
O15 K2 O10 136.1(3)
O13 K2 O10 121.0(3)
O15 K2 O12 122.0(4)
O13 K2 O12 59.7(3)
O10 K2 O12 97.4(3)
O15 K2 O11 98.0(3)
O13 K2 O11 96.8(4)
O10 K2 O11 59.3(3)
O12 K2 O11 134.0(3)
O15 K2 O14 59.4(4)
O13 K2 O14 135.1(4)
O10 K2 O14 99.2(4)
O12 K2 O14 98.7(4)
O11 K2 O14 122.3(3)
O15 K2 N4 120.7(4)
O13 K2 N4 120.6(3)
O10 K2 N4 59.7(3)
O12 K2 N4 61.5(3)
O11 K2 N4 118.4(4)
O14 K2 N4 61.7(3)
O15 K2 N3 60.6(4)
O13 K2 N3 60.1(3)
O10 K2 N3 118.2(4)
O12 K2 N3 119.5(4)
O11 K2 N3 59.5(4)
O14 K2 N3 119.4(4)
N4 K2 N3 177.9(4)
O2 C2 Rh2 177.6(14)
C4 N2 C10 109.3(11)
C4 N2 C16 109.4(13)
C10 N2 C16 107.2(11)
C4 N2 K1 108.0(8)
C10 N2 K1 112.8(10)
C16 N2 K1 110.2(8)
C21 N1 C15 108.8(14)
C21 N1 C9 111.0(12)
C15 N1 C9 110.9(13)
C21 N1 K1 108.6(8)
C15 N1 K1 108.5(10)
C9 N1 K1 108.9(9)
C39 N4 C27 108.3(12)
C39 N4 C33 111.7(14)
C27 N4 C33 108.3(11)
C39 N4 K2 110.9(9)
C27 N4 K2 109.9(10)
C33 N4 K2 107.6(10)
C22 N3 C34 111.0(15)
C22 N3 C28 110.0(14)
C34 N3 C28 108.3(12)
C22 N3 K2 108.6(10)
C34 N3 K2 110.7(10)
C28 N3 K2 108.2(11)
O1 C1 Rh1 176.5(12)
O3 C3 Rh3 176.9(15)
C6 O7 C5 111.8(13)
C6 O7 K1 112.9(8)
C5 O7 K1 115.3(8)
C19 O4 C20 112.3(11)
C19 O4 K1 112.8(8)
C20 O4 K1 114.7(8)
C8 O6 C7 111.6(11)
C8 O6 K1 116.8(9)
C7 O6 K1 116.4(8)
C17 O5 C18 113.6(11)
C17 O5 K1 116.9(9)
C18 O5 K1 117.9(10)
C14 O8 C13 116.0(16)
C14 O8 K1 107.9(11)
C13 O8 K1 113.2(11)
C12 O9 C11 115.5(14)
C12 O9 K1 113.3(10)
C11 O9 K1 108.1(10)
C35 O11 C36 111.5(12)
C35 O11 K2 115.8(9)
C36 O11 K2 114.4(8)
C38 O10 C37 109.6(13)
C38 O10 K2 116.8(11)
C37 O10 K2 115.6(10)
C23 O13 C24 110.4(13)
C23 O13 K2 118.9(9)
C24 O13 K2 116.1(11)
C25 O12 C26 112.2(13)
C25 O12 K2 112.9(10)
C26 O12 K2 113.9(8)
C31 O14 C32 111.0(12)
C31 O14 K2 110.6(11)
C32 O14 K2 112.4(8)
C29 O15 C30 112.1(13)
C29 O15 K2 118.4(10)
C30 O15 K2 119.2(10)
O11 C36 C37 107.5(12)
O10 C37 C36 109.2(13)
O4 C19 C18 108.8(12)
O5 C18 C19 110.3(13)
N2 C4 C5 114.0(11)
O6 C8 C9 108.2(12)
O11 C35 C34 110.8(14)
N3 C28 C29 114.4(15)
C33 C32 O14 111.8(14)
O12 C26 C27 111.9(13)
O14 C31 C30 108.5(12)
O15 C30 C31 109.4(13)
C26 C27 N4 114.1(13)
O13 C23 C22 107.1(14)
N4 C39 C38 115.7(14)
N3 C34 C35 110.9(12)
O4 C20 C21 111.8(12)
O5 C17 C16 111.6(12)
N1 C21 C20 111.0(15)
C17 C16 N2 110.8(15)
N2 C10 C11 111.3(12)
O9 C11 C10 110.4(14)
C8 C9 N1 114.2(12)
O7 C6 C7 110.2(14)
O7 C5 C4 110.4(14)
O6 C7 C6 111.1(12)
O12 C25 C24 107.7(16)
N3 C22 C23 116.1(17)
O15 C29 C28 110.0(14)
C32 C33 N4 117.2(17)
O13 C24 C25 107.5(15)
O10 C38 C39 109.3(15)
N1 C15 C14 111.9(16)
C13 C12 O9 112.4(17)
O8 C14 C15 109.2(15)
C12 C13 O8 115.3(15)
C43 C44 C45 127(2)
C44 C43 C42 116(2)
C41 C42 C43 121(3)
C41 C40 C45 119(2)
C42 C41 C40 122(2)
C44 C45 C40 115(2)
C44 C45 C46 124(2)
C40 C45 C46 121(2)

loop_
_geom_bond_atom_site_label_1
_geom_bond_atom_site_label_2
_geom_bond_distance
Bi6 Rh3 2.7680(14)
Bi6 Rh2 2.7866(12)
Bi6 Bi3 2.9999(10)
Bi6 Bi5 3.3309(8)
Bi6 Bi7 3.5036(8)
Bi1 Rh2 2.7661(15)
Bi1 Rh1 2.7709(14)
Bi1 Rh3 2.7762(13)
Bi1 Bi4 3.3180(9)
Bi1 Bi3 3.3377(8)
Bi1 Bi2 3.5291(10)
Bi3 Rh2 2.7379(14)
Bi3 Rh3 2.7603(12)
Bi5 Rh2 2.7976(14)
Bi5 Rh1 2.8194(14)
Bi5 Bi2 2.9687(9)
Bi5 Bi7 3.3679(9)
Bi2 Rh1 2.7412(13)
Bi2 Rh2 2.7432(12)
Bi7 Rh1 2.7697(12)
Bi7 Rh3 2.7761(14)
Bi7 Bi4 2.9831(11)
Bi4 Rh3 2.7662(13)
Bi4 Rh1 2.7763(14)
Rh2 C2 1.807(15)
Rh2 Rh1 2.9925(16)
Rh2 Rh3 3.0037(17)
Rh3 C3 1.772(17)
Rh3 Rh1 3.0318(16)
Rh1 C1 1.791(15)
K1 O5 2.762(11)
K1 O4 2.781(10)
K1 O7 2.803(11)
K1 O6 2.805(9)
K1 O8 2.831(14)
K1 O9 2.913(11)
K1 N1 2.956(13)
K1 N2 2.957(13)
K2 O15 2.792(11)
K2 O13 2.793(13)
K2 O10 2.840(12)
K2 O12 2.841(10)
K2 O11 2.865(11)
K2 O14 2.880(13)
K2 N4 2.999(15)
K2 N3 3.020(15)
C2 O2 1.161(18)
N2 C4 1.463(19)
N2 C10 1.48(2)
N2 C16 1.51(2)
N1 C21 1.472(19)
N1 C15 1.49(2)
N1 C9 1.50(2)
N4 C39 1.42(2)
N4 C27 1.484(18)
N4 C33 1.504(18)
N3 C22 1.44(2)
N3 C34 1.47(2)
N3 C28 1.49(2)
C1 O1 1.199(18)
C3 O3 1.212(19)
O7 C6 1.424(16)
O7 C5 1.43(2)
O4 C19 1.434(19)
O4 C20 1.448(16)
O6 C8 1.41(2)
O6 C7 1.426(18)
O5 C17 1.405(17)
O5 C18 1.436(17)
O8 C14 1.36(2)
O8 C13 1.44(2)
O9 C12 1.42(2)
O9 C11 1.44(2)
O11 C35 1.40(2)
O11 C36 1.436(19)
O10 C38 1.40(2)
O10 C37 1.410(19)
O13 C23 1.43(2)
O13 C24 1.449(19)
O12 C25 1.44(2)
O12 C26 1.46(2)
O14 C31 1.44(2)
O14 C32 1.45(2)
O15 C29 1.38(2)
O15 C30 1.43(2)
C36 C37 1.51(3)
C19 C18 1.49(2)
C4 C5 1.50(2)
C8 C9 1.49(2)
C35 C34 1.50(2)
C28 C29 1.51(3)
C32 C33 1.42(3)
C26 C27 1.48(2)
C31 C30 1.49(2)
C23 C22 1.51(2)
C39 C38 1.51(2)
C20 C21 1.50(2)
C17 C16 1.48(2)
C10 C11 1.50(3)
C6 C7 1.48(2)
C25 C24 1.47(3)
C15 C14 1.51(3)
C12 C13 1.42(2)
C46 C45 1.51(3)
C44 C43 1.33(3)
C44 C45 1.36(3)
C43 C42 1.38(3)
C42 C41 1.33(3)
C40 C41 1.34(3)
C40 C45 1.41(3)
